data_4314487
loop_
_publ_author_name
'Dmitry Pogozhev'
'St\'ephane A. Baudron'
'Mir Wais Hosseini'

_publ_contact_author
; Prof Mir Wais Hosseini
  Laboratoire de Chimie de Coordination Organique, 
  UMR CNRS 7140, Universit\'e Louis Pasteur,
  F-67000 Strasbourg, France 
;
_publ_contact_author_email hosseini@unistra.fr
_publ_contact_author_fax '33 3 68 85 13 23'
_publ_contact_author_phone '33 3 68 85 13 25'
_publ_section_title
;
 Assembly of Heteroleptic Copper Complexes with Silver Salts: From
 Discrete Trinuclear Complexes to Infinite Networks
;
_journal_name_full 'Inorganic Chemistry'
_journal_page_first 331
_journal_page_last 338
_journal_paper_doi 10.1021/ic902057d
_journal_volume 49
_journal_year 2010
_chemical_formula_moiety 'C28 H27 Cu N5 O4'
_chemical_formula_sum 'C28 H27 Cu N5 O4'
_chemical_formula_weight 561.10
_chemical_name_systematic
;
 ?
;
_space_group_IT_number 2
_symmetry_cell_setting triclinic
_symmetry_space_group_name_Hall '-P 1'
_symmetry_space_group_name_H-M 'P -1'
_atom_sites_solution_hydrogens geom
_atom_sites_solution_primary direct
_atom_sites_solution_secondary difmap
_audit_creation_method SHELXL-97
_cell_angle_alpha 84.4710(10)
_cell_angle_beta 74.8250(10)
_cell_angle_gamma 72.3840(10)
_cell_formula_units_Z 2
_cell_length_a 7.7529(2)
_cell_length_b 11.9322(2)
_cell_length_c 14.8002(4)
_cell_measurement_reflns_used 9930
_cell_measurement_temperature 173(2)
_cell_measurement_theta_max 30.08
_cell_measurement_theta_min 2.84
_cell_volume 1259.23(5)
_computing_cell_refinement 'Bruker SAINT'
_computing_data_collection 'Bruker APEX2'
_computing_data_reduction 'Bruker SAINT'
_computing_molecular_graphics 'Bruker SHELXTL'
_computing_publication_material 'Bruker SHELXTL'
_computing_structure_refinement 'SHELXL-97 (Sheldrick, 2008)'
_computing_structure_solution 'SHELXS-97 (Sheldrick, 2008)'
_diffrn_ambient_temperature 173(2)
_diffrn_measured_fraction_theta_full 0.991
_diffrn_measured_fraction_theta_max 0.991
_diffrn_measurement_device_type 'Bruker APEX-II CCD'
_diffrn_measurement_method '\f and \w scans'
_diffrn_radiation_monochromator graphite
_diffrn_radiation_source 'fine-focus sealed tube'
_diffrn_radiation_type MoK\a
_diffrn_radiation_wavelength 0.71073
_diffrn_reflns_av_R_equivalents 0.0261
_diffrn_reflns_av_sigmaI/netI 0.0262
_diffrn_reflns_limit_h_max 10
_diffrn_reflns_limit_h_min -10
_diffrn_reflns_limit_k_max 16
_diffrn_reflns_limit_k_min -16
_diffrn_reflns_limit_l_max 20
_diffrn_reflns_limit_l_min -20
_diffrn_reflns_number 26130
_diffrn_reflns_theta_full 30.09
_diffrn_reflns_theta_max 30.09
_diffrn_reflns_theta_min 2.27
_exptl_absorpt_coefficient_mu 0.913
_exptl_absorpt_correction_T_max 0.9063
_exptl_absorpt_correction_T_min 0.8529
_exptl_absorpt_correction_type multi-scan
_exptl_absorpt_process_details sadabs
_exptl_crystal_colour orange
_exptl_crystal_density_diffrn 1.480
_exptl_crystal_density_meas ?
_exptl_crystal_density_method 'not measured'
_exptl_crystal_description block
_exptl_crystal_F_000 582
_exptl_crystal_size_max 0.18
_exptl_crystal_size_mid 0.11
_exptl_crystal_size_min 0.11
_refine_diff_density_max 0.507
_refine_diff_density_min -0.300
_refine_diff_density_rms 0.061
_refine_ls_extinction_method none
_refine_ls_goodness_of_fit_ref 1.085
_refine_ls_hydrogen_treatment constr
_refine_ls_matrix_type full
_refine_ls_number_parameters 345
_refine_ls_number_reflns 7313
_refine_ls_number_restraints 0
_refine_ls_restrained_S_all 1.085
_refine_ls_R_factor_all 0.0409
_refine_ls_R_factor_gt 0.0353
_refine_ls_shift/su_max 0.000
_refine_ls_shift/su_mean 0.000
_refine_ls_structure_factor_coef Fsqd
_refine_ls_weighting_details 'calc w=1/[\s^2^(Fo^2^)+(0.0358P)^2^+0.7244P] where P=(Fo^2^+2Fc^2^)/3'
_refine_ls_weighting_scheme calc
_refine_ls_wR_factor_gt 0.0858
_refine_ls_wR_factor_ref 0.0897
_reflns_number_gt 6561
_reflns_number_total 7313
_reflns_threshold_expression >2sigma(I)
_cod_data_source_file ic902057d_si_001_06.cif
_cod_data_source_block compound10(diox)
_cod_depositor_comments
;
The following automatic conversions were performed:

'_symmetry_cell_setting' value 'Triclinic' changed to 'triclinic'
according to the built-in table from CIF Core dictionary named
'cif_core.dic' version 2.4.1 from 2010-06-29.

Automatic conversion script
Id: cif_fix_values 1646 2011-03-28 12:23:43Z adriana 

The following automatic conversions were performed:

'_exptl_crystal_density_meas' value 'not measured' was changed to '?'
- the value is perceived as not measured.

Automatic conversion script
Id: cif_fix_values 3008 2015-01-20 13:52:24Z robertas 
;
_cod_original_sg_symbol_H-M 'P -1 '
_cod_database_code 4314487

loop_
_symmetry_equiv_pos_as_xyz
'x, y, z'
'-x, -y, -z'

loop_
_atom_site_label
_atom_site_type_symbol
_atom_site_fract_x
_atom_site_fract_y
_atom_site_fract_z
_atom_site_U_iso_or_equiv
_atom_site_adp_type
_atom_site_occupancy
_atom_site_symmetry_multiplicity
_atom_site_calc_flag
_atom_site_refinement_flags
_atom_site_disorder_assembly
_atom_site_disorder_group
C1 C 0.1991(2) 0.65057(14) 0.04191(11) 0.0239(3) Uani 1 1 d . . .
H1 H 0.2582 0.6116 -0.0143 0.029 Uiso 1 1 calc R . .
C2 C 0.1950(2) 0.76637(14) 0.05756(11) 0.0256(3) Uani 1 1 d . . .
H2 H 0.2481 0.8162 0.0147 0.031 Uiso 1 1 calc R . .
C3 C 0.0972(2) 0.79069(13) 0.14858(11) 0.0222(3) Uani 1 1 d . . .
H3 H 0.0720 0.8604 0.1793 0.027 Uiso 1 1 calc R . .
C4 C 0.0413(2) 0.68975(12) 0.18745(10) 0.0193(3) Uani 1 1 d . . .
C5 C -0.0562(2) 0.67313(13) 0.27966(10) 0.0188(3) Uani 1 1 d . . .
C6 C -0.1043(2) 0.57008(13) 0.31420(10) 0.0198(3) Uani 1 1 d . . .
C7 C -0.2132(2) 0.55106(14) 0.40511(11) 0.0244(3) Uani 1 1 d . . .
H7 H -0.2641 0.6044 0.4537 0.029 Uiso 1 1 calc R . .
C8 C -0.2288(2) 0.43898(15) 0.40741(11) 0.0275(3) Uani 1 1 d . . .
H8 H -0.2910 0.4016 0.4578 0.033 Uiso 1 1 calc R . .
C9 C -0.1322(2) 0.39197(14) 0.31860(11) 0.0247(3) Uani 1 1 d . . .
H9 H -0.1214 0.3169 0.3011 0.030 Uiso 1 1 calc R . .
C10 C -0.1107(2) 0.77093(13) 0.34659(10) 0.0193(3) Uani 1 1 d . . .
C11 C -0.2175(2) 0.88363(13) 0.32766(10) 0.0228(3) Uani 1 1 d . . .
H11 H -0.2546 0.8989 0.2717 0.027 Uiso 1 1 calc R . .
C12 C -0.2690(2) 0.97322(13) 0.39130(11) 0.0238(3) Uani 1 1 d . . .
H12 H -0.3402 1.0480 0.3780 0.029 Uiso 1 1 calc R . .
C13 C -0.2138(2) 0.95073(13) 0.47519(10) 0.0200(3) Uani 1 1 d . . .
C14 C -0.1067(2) 0.83935(14) 0.49499(10) 0.0221(3) Uani 1 1 d . . .
H14 H -0.0686 0.8244 0.5507 0.027 Uiso 1 1 calc R . .
C15 C -0.0568(2) 0.75066(13) 0.43101(10) 0.0217(3) Uani 1 1 d . . .
H15 H 0.0141 0.6759 0.4446 0.026 Uiso 1 1 calc R . .
C16 C -0.3610(2) 1.15724(14) 0.53162(12) 0.0266(3) Uani 1 1 d . . .
H16 H -0.4017 1.1936 0.4794 0.032 Uiso 1 1 calc R . .
C17 C -0.3841(2) 1.20956(15) 0.61393(12) 0.0286(3) Uani 1 1 d . . .
H17 H -0.4427 1.2880 0.6295 0.034 Uiso 1 1 calc R . .
C18 C -0.3001(2) 1.11882(16) 0.66954(12) 0.0302(3) Uani 1 1 d . . .
H18 H -0.2951 1.1289 0.7302 0.036 Uiso 1 1 calc R . .
C19 C 0.0987(3) 0.08628(16) 0.12194(14) 0.0396(4) Uani 1 1 d . . .
H19A H 0.0262 0.0939 0.1857 0.059 Uiso 1 1 calc R . .
H19B H 0.2161 0.0273 0.1188 0.059 Uiso 1 1 calc R . .
H19C H 0.0321 0.0637 0.0839 0.059 Uiso 1 1 calc R . .
C20 C 0.1329(2) 0.20204(14) 0.08660(12) 0.0275(3) Uani 1 1 d . . .
C21 C 0.2434(2) 0.21182(14) -0.00452(11) 0.0254(3) Uani 1 1 d . . .
C22 C 0.2738(2) 0.31920(14) -0.04387(11) 0.0229(3) Uani 1 1 d . . .
C23 C 0.3832(2) 0.32381(15) -0.14341(11) 0.0290(3) Uani 1 1 d . . .
H23A H 0.3310 0.3978 -0.1719 0.043 Uiso 1 1 calc R . .
H23B H 0.3779 0.2609 -0.1774 0.043 Uiso 1 1 calc R . .
H23C H 0.5109 0.3157 -0.1446 0.043 Uiso 1 1 calc R . .
C24 C 0.3197(3) 0.10878(15) -0.06060(13) 0.0337(4) Uani 1 1 d . . .
C25 C 0.4261(3) 0.43251(17) 0.24384(15) 0.0374(4) Uani 1 1 d . . .
H25A H 0.3531 0.5145 0.2454 0.045 Uiso 1 1 calc R . .
H25B H 0.5569 0.4293 0.2297 0.045 Uiso 1 1 calc R . .
C26 C 0.3727(3) 0.37507(19) 0.33835(13) 0.0398(4) Uani 1 1 d . . .
H26A H 0.4003 0.4136 0.3854 0.048 Uiso 1 1 calc R . .
H26B H 0.2395 0.3846 0.3549 0.048 Uiso 1 1 calc R . .
C27 C 0.4304(3) 0.19891(18) 0.26690(15) 0.0437(5) Uani 1 1 d . . .
H27A H 0.2975 0.2082 0.2806 0.052 Uiso 1 1 calc R . .
H27B H 0.4953 0.1155 0.2664 0.052 Uiso 1 1 calc R . .
C28 C 0.4916(3) 0.25273(17) 0.17345(13) 0.0375(4) Uani 1 1 d . . .
H28A H 0.6247 0.2428 0.1597 0.045 Uiso 1 1 calc R . .
H28B H 0.4682 0.2131 0.1256 0.045 Uiso 1 1 calc R . .
N1 N 0.10705(18) 0.60410(11) 0.11840(9) 0.0202(2) Uani 1 1 d . . .
N2 N -0.05757(18) 0.46914(11) 0.26221(9) 0.0208(2) Uani 1 1 d . . .
N3 N -0.26727(18) 1.04192(11) 0.54058(9) 0.0215(2) Uani 1 1 d . . .
N4 N -0.2285(2) 1.01702(13) 0.62617(9) 0.0284(3) Uani 1 1 d . . .
N5 N 0.3800(3) 0.02576(15) -0.10476(13) 0.0520(5) Uani 1 1 d . . .
O1 O 0.21592(17) 0.41406(10) 0.00008(8) 0.0263(2) Uani 1 1 d . . .
O2 O 0.05860(19) 0.28619(10) 0.14279(9) 0.0318(3) Uani 1 1 d . . .
O3 O 0.39406(17) 0.37444(11) 0.17186(8) 0.0303(3) Uani 1 1 d . . .
O4 O 0.4700(2) 0.25452(13) 0.33777(9) 0.0418(3) Uani 1 1 d . . .
Cu1 Cu 0.09153(3) 0.442726(15) 0.132556(12) 0.02053(6) Uani 1 1 d . . .

loop_
_atom_site_aniso_label
_atom_site_aniso_U_11
_atom_site_aniso_U_22
_atom_site_aniso_U_33
_atom_site_aniso_U_23
_atom_site_aniso_U_13
_atom_site_aniso_U_12
C1 0.0301(8) 0.0207(7) 0.0196(6) 0.0000(5) -0.0037(6) -0.0076(6)
C2 0.0328(8) 0.0214(7) 0.0233(7) 0.0024(6) -0.0044(6) -0.0117(6)
C3 0.0279(7) 0.0167(7) 0.0233(7) 0.0006(5) -0.0068(6) -0.0081(6)
C4 0.0229(7) 0.0150(6) 0.0199(6) -0.0002(5) -0.0057(5) -0.0049(5)
C5 0.0203(6) 0.0164(6) 0.0190(6) -0.0008(5) -0.0062(5) -0.0031(5)
C6 0.0218(6) 0.0172(6) 0.0191(6) 0.0003(5) -0.0049(5) -0.0041(5)
C7 0.0264(7) 0.0234(7) 0.0212(7) -0.0005(5) -0.0023(6) -0.0071(6)
C8 0.0316(8) 0.0261(8) 0.0242(7) 0.0040(6) -0.0033(6) -0.0121(7)
C9 0.0281(7) 0.0196(7) 0.0264(7) 0.0013(6) -0.0060(6) -0.0083(6)
C10 0.0213(6) 0.0175(6) 0.0188(6) -0.0016(5) -0.0043(5) -0.0051(5)
C11 0.0278(7) 0.0203(7) 0.0205(6) -0.0016(5) -0.0097(6) -0.0036(6)
C12 0.0284(7) 0.0178(7) 0.0240(7) -0.0019(5) -0.0105(6) -0.0012(6)
C13 0.0210(6) 0.0197(7) 0.0192(6) -0.0027(5) -0.0033(5) -0.0065(5)
C14 0.0257(7) 0.0224(7) 0.0178(6) 0.0001(5) -0.0064(5) -0.0056(6)
C15 0.0246(7) 0.0179(7) 0.0205(6) 0.0004(5) -0.0063(5) -0.0027(5)
C16 0.0288(8) 0.0224(7) 0.0276(8) -0.0041(6) -0.0076(6) -0.0040(6)
C17 0.0291(8) 0.0258(8) 0.0297(8) -0.0094(6) -0.0051(6) -0.0053(6)
C18 0.0350(9) 0.0329(9) 0.0232(7) -0.0084(6) -0.0059(6) -0.0092(7)
C19 0.0614(13) 0.0188(8) 0.0373(10) -0.0008(7) -0.0047(9) -0.0158(8)
C20 0.0372(9) 0.0171(7) 0.0292(8) -0.0008(6) -0.0095(7) -0.0080(6)
C21 0.0324(8) 0.0177(7) 0.0249(7) -0.0042(6) -0.0096(6) -0.0022(6)
C22 0.0246(7) 0.0203(7) 0.0225(7) -0.0023(5) -0.0082(6) -0.0019(6)
C23 0.0320(8) 0.0272(8) 0.0233(7) -0.0027(6) -0.0042(6) -0.0036(7)
C24 0.0478(10) 0.0209(8) 0.0291(8) -0.0022(6) -0.0126(8) -0.0017(7)
C25 0.0382(10) 0.0270(9) 0.0524(11) 0.0033(8) -0.0207(9) -0.0104(7)
C26 0.0387(10) 0.0501(12) 0.0308(9) -0.0127(8) -0.0096(8) -0.0086(9)
C27 0.0654(14) 0.0297(10) 0.0442(11) 0.0101(8) -0.0294(10) -0.0151(9)
C28 0.0378(9) 0.0332(9) 0.0335(9) -0.0071(7) -0.0139(8) 0.0075(8)
N1 0.0252(6) 0.0151(6) 0.0188(5) -0.0009(4) -0.0041(5) -0.0047(5)
N2 0.0239(6) 0.0157(6) 0.0217(6) 0.0000(4) -0.0044(5) -0.0054(5)
N3 0.0247(6) 0.0206(6) 0.0194(6) -0.0026(5) -0.0055(5) -0.0061(5)
N4 0.0381(8) 0.0276(7) 0.0202(6) -0.0031(5) -0.0094(6) -0.0078(6)
N5 0.0830(14) 0.0257(8) 0.0389(9) -0.0095(7) -0.0155(9) 0.0000(9)
O1 0.0364(6) 0.0181(5) 0.0227(5) -0.0027(4) -0.0036(5) -0.0077(5)
O2 0.0462(7) 0.0191(5) 0.0277(6) -0.0040(4) 0.0005(5) -0.0130(5)
O3 0.0318(6) 0.0301(6) 0.0251(6) 0.0063(5) -0.0089(5) -0.0036(5)
O4 0.0550(9) 0.0460(8) 0.0285(6) 0.0109(6) -0.0203(6) -0.0156(7)
Cu1 0.02738(10) 0.01332(9) 0.01924(9) -0.00144(6) -0.00293(7) -0.00553(7)

loop_
_atom_type_symbol
_atom_type_description
_atom_type_scat_dispersion_real
_atom_type_scat_dispersion_imag
_atom_type_scat_source
C C 0.0030 0.0020 'International Tables Vol C Tables 4.2.6.8 and 6.1.1.4'
H H 0.0000 0.0000 'International Tables Vol C Tables 4.2.6.8 and 6.1.1.4'
N N 0.0060 0.0030 'International Tables Vol C Tables 4.2.6.8 and 6.1.1.4'
O O 0.0110 0.0060 'International Tables Vol C Tables 4.2.6.8 and 6.1.1.4'
Cu Cu 0.3200 1.2650 'International Tables Vol C Tables 4.2.6.8 and 6.1.1.4'

loop_
_geom_angle_atom_site_label_1
_geom_angle_atom_site_label_2
_geom_angle_atom_site_label_3
_geom_angle
_geom_angle_site_symmetry_1
_geom_angle_site_symmetry_3
_geom_angle_publ_flag
N1 C1 C2 111.35(14) . . ?
N1 C1 H1 124.3 . . ?
C2 C1 H1 124.3 . . ?
C3 C2 C1 106.36(14) . . ?
C3 C2 H2 126.8 . . ?
C1 C2 H2 126.8 . . ?
C2 C3 C4 107.47(13) . . ?
C2 C3 H3 126.3 . . ?
C4 C3 H3 126.3 . . ?
N1 C4 C5 124.17(13) . . ?
N1 C4 C3 108.29(13) . . ?
C5 C4 C3 127.49(14) . . ?
C6 C5 C4 124.69(14) . . ?
C6 C5 C10 117.25(13) . . ?
C4 C5 C10 118.06(13) . . ?
N2 C6 C5 124.55(13) . . ?
N2 C6 C7 108.36(13) . . ?
C5 C6 C7 127.05(14) . . ?
C8 C7 C6 107.10(14) . . ?
C8 C7 H7 126.4 . . ?
C6 C7 H7 126.4 . . ?
C7 C8 C9 106.47(14) . . ?
C7 C8 H8 126.8 . . ?
C9 C8 H8 126.8 . . ?
N2 C9 C8 111.46(14) . . ?
N2 C9 H9 124.3 . . ?
C8 C9 H9 124.3 . . ?
C11 C10 C15 118.31(13) . . ?
C11 C10 C5 121.57(13) . . ?
C15 C10 C5 120.11(13) . . ?
C12 C11 C10 120.80(13) . . ?
C12 C11 H11 119.6 . . ?
C10 C11 H11 119.6 . . ?
C11 C12 C13 119.81(14) . . ?
C11 C12 H12 120.1 . . ?
C13 C12 H12 120.1 . . ?
C14 C13 C12 120.20(13) . . ?
C14 C13 N3 119.89(13) . . ?
C12 C13 N3 119.91(13) . . ?
C15 C14 C13 119.39(13) . . ?
C15 C14 H14 120.3 . . ?
C13 C14 H14 120.3 . . ?
C14 C15 C10 121.49(14) . . ?
C14 C15 H15 119.3 . . ?
C10 C15 H15 119.3 . . ?
N3 C16 C17 107.00(15) . . ?
N3 C16 H16 126.5 . . ?
C17 C16 H16 126.5 . . ?
C16 C17 C18 104.64(15) . . ?
C16 C17 H17 127.7 . . ?
C18 C17 H17 127.7 . . ?
N4 C18 C17 112.49(15) . . ?
N4 C18 H18 123.8 . . ?
C17 C18 H18 123.8 . . ?
C20 C19 H19A 109.5 . . ?
C20 C19 H19B 109.5 . . ?
H19A C19 H19B 109.5 . . ?
C20 C19 H19C 109.5 . . ?
H19A C19 H19C 109.5 . . ?
H19B C19 H19C 109.5 . . ?
O2 C20 C21 123.76(15) . . ?
O2 C20 C19 116.12(16) . . ?
C21 C20 C19 120.12(15) . . ?
C20 C21 C22 123.08(14) . . ?
C20 C21 C24 117.73(15) . . ?
C22 C21 C24 119.11(15) . . ?
O1 C22 C21 124.03(15) . . ?
O1 C22 C23 116.15(14) . . ?
C21 C22 C23 119.82(14) . . ?
C22 C23 H23A 109.5 . . ?
C22 C23 H23B 109.5 . . ?
H23A C23 H23B 109.5 . . ?
C22 C23 H23C 109.5 . . ?
H23A C23 H23C 109.5 . . ?
H23B C23 H23C 109.5 . . ?
N5 C24 C21 179.4(2) . . ?
O3 C25 C26 110.87(15) . . ?
O3 C25 H25A 109.5 . . ?
C26 C25 H25A 109.5 . . ?
O3 C25 H25B 109.5 . . ?
C26 C25 H25B 109.5 . . ?
H25A C25 H25B 108.1 . . ?
O4 C26 C25 111.21(16) . . ?
O4 C26 H26A 109.4 . . ?
C25 C26 H26A 109.4 . . ?
O4 C26 H26B 109.4 . . ?
C25 C26 H26B 109.4 . . ?
H26A C26 H26B 108.0 . . ?
O4 C27 C28 109.92(17) . . ?
O4 C27 H27A 109.7 . . ?
C28 C27 H27A 109.7 . . ?
O4 C27 H27B 109.7 . . ?
C28 C27 H27B 109.7 . . ?
H27A C27 H27B 108.2 . . ?
O3 C28 C27 110.57(16) . . ?
O3 C28 H28A 109.5 . . ?
C27 C28 H28A 109.5 . . ?
O3 C28 H28B 109.5 . . ?
C27 C28 H28B 109.5 . . ?
H28A C28 H28B 108.1 . . ?
C1 N1 C4 106.53(12) . . ?
C1 N1 Cu1 125.81(10) . . ?
C4 N1 Cu1 127.40(10) . . ?
C9 N2 C6 106.60(13) . . ?
C9 N2 Cu1 126.29(11) . . ?
C6 N2 Cu1 127.10(10) . . ?
C16 N3 N4 111.68(13) . . ?
C16 N3 C13 128.58(13) . . ?
N4 N3 C13 119.72(13) . . ?
C18 N4 N3 104.19(14) . . ?
C22 O1 Cu1 129.22(11) . . ?
C20 O2 Cu1 129.66(12) . . ?
C28 O3 C25 109.44(13) . . ?
C26 O4 C27 108.86(14) . . ?
O2 Cu1 N1 175.49(5) . . ?
O2 Cu1 O1 88.59(5) . . ?
N1 Cu1 O1 90.81(5) . . ?
O2 Cu1 N2 88.33(5) . . ?
N1 Cu1 N2 91.84(5) . . ?
O1 Cu1 N2 173.68(5) . . ?

loop_
_geom_bond_atom_site_label_1
_geom_bond_atom_site_label_2
_geom_bond_distance
_geom_bond_site_symmetry_2
_geom_bond_publ_flag
C1 N1 1.3394(19) . ?
C1 C2 1.413(2) . ?
C1 H1 0.9300 . ?
C2 C3 1.372(2) . ?
C2 H2 0.9300 . ?
C3 C4 1.422(2) . ?
C3 H3 0.9300 . ?
C4 N1 1.4006(18) . ?
C4 C5 1.404(2) . ?
C5 C6 1.403(2) . ?
C5 C10 1.492(2) . ?
C6 N2 1.3937(19) . ?
C6 C7 1.427(2) . ?
C7 C8 1.375(2) . ?
C7 H7 0.9300 . ?
C8 C9 1.406(2) . ?
C8 H8 0.9300 . ?
C9 N2 1.342(2) . ?
C9 H9 0.9300 . ?
C10 C11 1.396(2) . ?
C10 C15 1.396(2) . ?
C11 C12 1.389(2) . ?
C11 H11 0.9300 . ?
C12 C13 1.393(2) . ?
C12 H12 0.9300 . ?
C13 C14 1.388(2) . ?
C13 N3 1.4185(18) . ?
C14 C15 1.386(2) . ?
C14 H14 0.9300 . ?
C15 H15 0.9300 . ?
C16 N3 1.360(2) . ?
C16 C17 1.368(2) . ?
C16 H16 0.9300 . ?
C17 C18 1.399(3) . ?
C17 H17 0.9300 . ?
C18 N4 1.323(2) . ?
C18 H18 0.9300 . ?
C19 C20 1.504(2) . ?
C19 H19A 0.9600 . ?
C19 H19B 0.9600 . ?
C19 H19C 0.9600 . ?
C20 O2 1.2616(19) . ?
C20 C21 1.411(2) . ?
C21 C22 1.415(2) . ?
C21 C24 1.432(2) . ?
C22 O1 1.2598(18) . ?
C22 C23 1.501(2) . ?
C23 H23A 0.9600 . ?
C23 H23B 0.9600 . ?
C23 H23C 0.9600 . ?
C24 N5 1.145(2) . ?
C25 O3 1.436(2) . ?
C25 C26 1.511(3) . ?
C25 H25A 0.9700 . ?
C25 H25B 0.9700 . ?
C26 O4 1.407(3) . ?
C26 H26A 0.9700 . ?
C26 H26B 0.9700 . ?
C27 O4 1.435(2) . ?
C27 C28 1.490(3) . ?
C27 H27A 0.9700 . ?
C27 H27B 0.9700 . ?
C28 O3 1.421(2) . ?
C28 H28A 0.9700 . ?
C28 H28B 0.9700 . ?
N1 Cu1 1.9534(12) . ?
N2 Cu1 1.9628(13) . ?
N3 N4 1.3624(18) . ?
O1 Cu1 1.9573(11) . ?
O2 Cu1 1.9470(12) . ?
